data_4089092
loop_
_publ_author_name
'Belyaev, Andrey'
'Dau, Thuy Minh'
'J\"anis, Janne'
'Grachova, Elena V.'
'Tunik, Sergey P.'
'Koshevoy, Igor O.'

_publ_section_title
;
 Low-Nuclearity Alkynyl d10Clusters Supported by Chelating Multidentate
 Phosphines
;
_journal_issue 21
_journal_name_full Organometallics
_journal_page_first 3763
_journal_paper_doi 10.1021/acs.organomet.6b00701
_journal_volume 35
_journal_year 2016
_chemical_formula_moiety 'C62 H47 Cu2 P4, F6 P, C3 H6 O'
_chemical_formula_sum 'C65 H53 Cu2 F6 O P5'
_chemical_formula_weight 1246.03
_space_group_crystal_system monoclinic
_space_group_IT_number 14
_space_group_name_Hall '-P 2yn'
_space_group_name_H-M_alt 'P 1 21/n 1'
_atom_sites_solution_hydrogens geom
_audit_creation_method SHELXL-2014/7
_cell_angle_alpha 90
_cell_angle_beta 105.118(2)
_cell_angle_gamma 90
_cell_formula_units_Z 4
_cell_length_a 10.9071(8)
_cell_length_b 30.125(2)
_cell_length_c 17.9273(14)
_cell_measurement_reflns_used 9353
_cell_measurement_temperature 120(2)
_cell_measurement_theta_max 32.35
_cell_measurement_theta_min 2.70
_cell_volume 5686.6(7)
_computing_cell_refinement 'SAINT (Bruker AXS, 2009)'
_computing_data_collection 'APEX2 (Bruker AXS, 2010)'
_computing_data_reduction 'SAINT (Bruker AXS, 2009)'
_computing_molecular_graphics 'Diamond v.3.2g (Brandenburg, 2011)'
_computing_publication_material 'SHELXL-2014 (Sheldrick, 2014)'
_computing_structure_refinement 'SHELXL-2014 (Sheldrick, 2014)'
_computing_structure_solution 'SHELXS-2014 (Sheldrick, 2014)'
_diffrn_ambient_temperature 120(2)
_diffrn_detector_area_resol_mean 16
_diffrn_measured_fraction_theta_full 0.998
_diffrn_measured_fraction_theta_max 0.987
_diffrn_measurement_device '62mm x 62mm CCD camera on \k-goniostat'
_diffrn_measurement_device_type 'Bruker KAPPA APEX II CCD'
_diffrn_measurement_method '\f scans and \w scans with \k offset'
_diffrn_radiation_monochromator 'horizontally mounted graphite crystal'
_diffrn_radiation_type MoK\a
_diffrn_radiation_wavelength 0.71073
_diffrn_reflns_av_R_equivalents 0.0273
_diffrn_reflns_av_unetI/netI 0.0320
_diffrn_reflns_Laue_measured_fraction_full 0.998
_diffrn_reflns_Laue_measured_fraction_max 0.987
_diffrn_reflns_limit_h_max 16
_diffrn_reflns_limit_h_min -16
_diffrn_reflns_limit_k_max 45
_diffrn_reflns_limit_k_min -38
_diffrn_reflns_limit_l_max 26
_diffrn_reflns_limit_l_min -27
_diffrn_reflns_number 78314
_diffrn_reflns_point_group_measured_fraction_full 0.998
_diffrn_reflns_point_group_measured_fraction_max 0.987
_diffrn_reflns_theta_full 25.242
_diffrn_reflns_theta_max 32.666
_diffrn_reflns_theta_min 2.513
_exptl_absorpt_coefficient_mu 0.952
_exptl_absorpt_correction_T_max 0.682
_exptl_absorpt_correction_T_min 0.610
_exptl_absorpt_correction_type numerical
_exptl_absorpt_process_details 'SADABS (Sheldrick, 2008)'
_exptl_crystal_colour yellow
_exptl_crystal_density_diffrn 1.455
_exptl_crystal_description block
_exptl_crystal_F_000 2552
_exptl_crystal_size_max 0.530
_exptl_crystal_size_mid 0.468
_exptl_crystal_size_min 0.402
_refine_diff_density_max 1.241
_refine_diff_density_min -1.288
_refine_diff_density_rms 0.093
_refine_ls_extinction_method none
_refine_ls_goodness_of_fit_ref 1.029
_refine_ls_hydrogen_treatment constr
_refine_ls_matrix_type full
_refine_ls_number_parameters 712
_refine_ls_number_reflns 20604
_refine_ls_number_restraints 0
_refine_ls_restrained_S_all 1.029
_refine_ls_R_factor_all 0.0661
_refine_ls_R_factor_gt 0.0469
_refine_ls_shift/su_max 0.003
_refine_ls_shift/su_mean 0.000
_refine_ls_structure_factor_coef Fsqd
_refine_ls_weighting_details 'w=1/[\s^2^(Fo^2^)+(0.0714P)^2^+4.9125P] where P=(Fo^2^+2Fc^2^)/3'
_refine_ls_weighting_scheme calc
_refine_ls_wR_factor_gt 0.1263
_refine_ls_wR_factor_ref 0.1376
_reflns_Friedel_coverage 0.000
_reflns_number_gt 15941
_reflns_number_total 20604
_reflns_threshold_expression 'I > 2\s(I)'
_cod_data_source_file om6b00701_si_002.cif
_cod_data_source_block 6
_cod_original_cell_volume 5686.5(7)
_cod_original_sg_symbol_H-M 'P 21/n'
_cod_database_code 4089092
_shelx_shelxl_version_number 2014/7
_shelx_space_group_comment
;
The symmetry employed for this shelxl refinement is uniquely defined
by the following loop, which should always be used as a source of
symmetry information in preference to the above space-group names.
They are only intended as comments.
;
_shelx_estimated_absorpt_t_min 0.606
_shelx_estimated_absorpt_t_max 0.756

loop_
_space_group_symop_operation_xyz
'x, y, z'
'-x+1/2, y+1/2, -z+1/2'
'-x, -y, -z'
'x-1/2, -y-1/2, z-1/2'

loop_
_atom_site_label
_atom_site_type_symbol
_atom_site_fract_x
_atom_site_fract_y
_atom_site_fract_z
_atom_site_U_iso_or_equiv
_atom_site_adp_type
_atom_site_occupancy
_atom_site_site_symmetry_order
_atom_site_calc_flag
_atom_site_refinement_flags_posn
_atom_site_refinement_flags_adp
C1 C 0.7284(2) 0.08331(7) 0.63114(11) 0.0237(4) Uani 1 1 d . .
C2 C 0.79654(19) 0.05501(7) 0.66097(12) 0.0255(4) Uani 1 1 d . .
C3 C 0.8867(2) 0.01972(7) 0.69209(13) 0.0265(4) Uani 1 1 d . .
C4 C 0.9893(2) 0.02775(8) 0.75580(14) 0.0311(4) Uani 1 1 d . .
H4 H 1.0034 0.0567 0.7774 0.037 Uiso 1 1 calc R U
C5 C 1.0706(2) -0.00660(10) 0.78751(15) 0.0379(5) Uani 1 1 d . .
H5 H 1.1405 -0.0011 0.8308 0.045 Uiso 1 1 calc R U
C6 C 1.0509(2) -0.04886(9) 0.75659(18) 0.0426(6) Uani 1 1 d . .
H6 H 1.1062 -0.0724 0.7792 0.051 Uiso 1 1 calc R U
C8 C 0.9506(3) -0.05686(9) 0.69276(18) 0.0423(6) Uani 1 1 d . .
H8 H 0.9379 -0.0858 0.6711 0.051 Uiso 1 1 calc R U
C9 C 0.8686(2) -0.02276(8) 0.66021(15) 0.0350(5) Uani 1 1 d . .
H9 H 0.8000 -0.0284 0.6162 0.042 Uiso 1 1 calc R U
C10 C 0.39080(18) 0.16620(6) 0.44430(11) 0.0217(3) Uani 1 1 d . .
C11 C 0.3644(3) 0.12607(8) 0.40477(14) 0.0338(5) Uani 1 1 d . .
H11 H 0.3606 0.0994 0.4325 0.041 Uiso 1 1 calc R U
C12 C 0.3435(3) 0.12486(9) 0.32503(14) 0.0385(5) Uani 1 1 d . .
H12 H 0.3243 0.0975 0.2981 0.046 Uiso 1 1 calc R U
C13 C 0.3508(2) 0.16368(9) 0.28472(13) 0.0339(5) Uani 1 1 d . .
H13 H 0.3369 0.1628 0.2302 0.041 Uiso 1 1 calc R U
C14 C 0.3781(2) 0.20352(8) 0.32357(13) 0.0333(5) Uani 1 1 d . .
H14 H 0.3831 0.2300 0.2958 0.040 Uiso 1 1 calc R U
C15 C 0.3984(2) 0.20482(7) 0.40343(12) 0.0271(4) Uani 1 1 d . .
H15 H 0.4176 0.2322 0.4301 0.033 Uiso 1 1 calc R U
C16 C 0.43860(19) 0.22402(7) 0.57714(11) 0.0217(3) Uani 1 1 d . .
C17 C 0.5584(2) 0.24258(8) 0.60591(13) 0.0295(4) Uani 1 1 d . .
H17 H 0.6322 0.2249 0.6106 0.035 Uiso 1 1 calc R U
C18 C 0.5700(3) 0.28703(9) 0.62775(16) 0.0410(6) Uani 1 1 d . .
H18 H 0.6518 0.2998 0.6470 0.049 Uiso 1 1 calc R U
C19 C 0.4621(3) 0.31264(8) 0.62131(16) 0.0443(6) Uani 1 1 d . .
H19 H 0.4702 0.3428 0.6371 0.053 Uiso 1 1 calc R U
C20 C 0.3439(3) 0.29459(8) 0.59227(15) 0.0388(6) Uani 1 1 d . .
H20 H 0.2705 0.3125 0.5876 0.047 Uiso 1 1 calc R U
C21 C 0.3305(2) 0.25019(8) 0.56947(13) 0.0290(4) Uani 1 1 d . .
H21 H 0.2484 0.2379 0.5489 0.035 Uiso 1 1 calc R U
C22 C 0.28650(18) 0.14275(7) 0.57111(11) 0.0216(3) Uani 1 1 d . .
C23 C 0.1693(2) 0.14593(8) 0.51666(13) 0.0305(4) Uani 1 1 d . .
H23 H 0.1631 0.1616 0.4699 0.037 Uiso 1 1 calc R U
C24 C 0.0616(2) 0.12649(10) 0.52983(15) 0.0405(6) Uani 1 1 d . .
H24 H -0.0177 0.1290 0.4923 0.049 Uiso 1 1 calc R U
C25 C 0.0697(2) 0.10352(11) 0.59751(15) 0.0427(6) Uani 1 1 d . .
H25 H -0.0038 0.0899 0.6063 0.051 Uiso 1 1 calc R U
C26 C 0.1859(2) 0.10029(9) 0.65312(13) 0.0334(5) Uani 1 1 d . .
H26 H 0.1906 0.0844 0.6996 0.040 Uiso 1 1 calc R U
C27 C 0.29515(18) 0.12002(7) 0.64132(11) 0.0215(3) Uani 1 1 d . .
C28 C 0.48365(18) 0.16946(6) 0.75662(11) 0.0199(3) Uani 1 1 d . .
C29 C 0.3937(2) 0.20347(7) 0.74497(12) 0.0255(4) Uani 1 1 d . .
H29 H 0.3106 0.1985 0.7129 0.031 Uiso 1 1 calc R U
C30 C 0.4249(2) 0.24438(8) 0.77989(13) 0.0319(5) Uani 1 1 d . .
H30 H 0.3633 0.2674 0.7714 0.038 Uiso 1 1 calc R U
C31 C 0.5455(3) 0.25202(8) 0.82724(14) 0.0345(5) Uani 1 1 d . .
H31 H 0.5665 0.2801 0.8511 0.041 Uiso 1 1 calc R U
C32 C 0.6357(2) 0.21834(7) 0.83964(13) 0.0284(4) Uani 1 1 d . .
H32 H 0.7182 0.2236 0.8723 0.034 Uiso 1 1 calc R U
C33 C 0.60632(18) 0.17695(6) 0.80463(11) 0.0208(3) Uani 1 1 d . .
C34 C 0.40425(17) 0.08615(6) 0.79620(11) 0.0198(3) Uani 1 1 d . .
C35 C 0.32830(19) 0.10764(7) 0.83696(12) 0.0249(4) Uani 1 1 d . .
H35 H 0.2914 0.1355 0.8194 0.030 Uiso 1 1 calc R U
C36 C 0.3062(2) 0.08867(8) 0.90287(12) 0.0274(4) Uani 1 1 d . .
H36 H 0.2535 0.1034 0.9297 0.033 Uiso 1 1 calc R U
C37 C 0.3612(2) 0.04822(7) 0.92939(12) 0.0256(4) Uani 1 1 d . .
H37 H 0.3476 0.0355 0.9751 0.031 Uiso 1 1 calc R U
C38 C 0.43640(19) 0.02618(7) 0.88918(11) 0.0225(3) Uani 1 1 d . .
H38 H 0.4735 -0.0016 0.9076 0.027 Uiso 1 1 calc R U
C40 C 0.45782(17) 0.04443(6) 0.82199(10) 0.0188(3) Uani 1 1 d . .
C41 C 0.72070(18) 0.11094(6) 0.91763(11) 0.0212(3) Uani 1 1 d . .
C42 C 0.6401(2) 0.12706(7) 0.96001(12) 0.0252(4) Uani 1 1 d . .
H42 H 0.5860 0.1516 0.9414 0.030 Uiso 1 1 calc R U
C43 C 0.6390(2) 0.10704(8) 1.02982(13) 0.0321(5) Uani 1 1 d . .
H43 H 0.5835 0.1179 1.0586 0.039 Uiso 1 1 calc R U
C44 C 0.7173(2) 0.07187(9) 1.05736(14) 0.0350(5) Uani 1 1 d . .
H44 H 0.7159 0.0586 1.1052 0.042 Uiso 1 1 calc R U
C45 C 0.7982(2) 0.05557(9) 1.01614(14) 0.0363(5) Uani 1 1 d . .
H45 H 0.8524 0.0312 1.0355 0.044 Uiso 1 1 calc R U
C46 C 0.8001(2) 0.07506(7) 0.94600(13) 0.0296(4) Uani 1 1 d . .
H46 H 0.8555 0.0639 0.9174 0.036 Uiso 1 1 calc R U
C47 C 0.87581(18) 0.15740(6) 0.83606(11) 0.0213(3) Uani 1 1 d . .
C48 C 0.9515(2) 0.16888(7) 0.90906(12) 0.0259(4) Uani 1 1 d . .
H48 H 0.9226 0.1631 0.9537 0.031 Uiso 1 1 calc R U
C49 C 1.0694(2) 0.18875(8) 0.91645(14) 0.0308(4) Uani 1 1 d . .
H49 H 1.1209 0.1964 0.9662 0.037 Uiso 1 1 calc R U
C50 C 1.1119(2) 0.19735(8) 0.85165(15) 0.0330(5) Uani 1 1 d . .
H50 H 1.1921 0.2111 0.8569 0.040 Uiso 1 1 calc R U
C51 C 1.0374(2) 0.18595(8) 0.77881(15) 0.0342(5) Uani 1 1 d . .
H51 H 1.0666 0.1920 0.7343 0.041 Uiso 1 1 calc R U
C52 C 0.9197(2) 0.16570(7) 0.77090(13) 0.0277(4) Uani 1 1 d . .
H52 H 0.8694 0.1575 0.7211 0.033 Uiso 1 1 calc R U
C53 C 0.63638(19) -0.02821(6) 0.82272(11) 0.0218(3) Uani 1 1 d . .
C54 C 0.5708(2) -0.06563(7) 0.83756(13) 0.0284(4) Uani 1 1 d . .
H54 H 0.4810 -0.0669 0.8190 0.034 Uiso 1 1 calc R U
C55 C 0.6365(3) -0.10111(7) 0.87932(14) 0.0346(5) Uani 1 1 d . .
H55 H 0.5912 -0.1263 0.8896 0.042 Uiso 1 1 calc R U
C56 C 0.7662(3) -0.09983(8) 0.90566(14) 0.0386(6) Uani 1 1 d . .
H56 H 0.8105 -0.1240 0.9346 0.046 Uiso 1 1 calc R U
C57 C 0.8330(3) -0.06340(9) 0.89025(16) 0.0399(5) Uani 1 1 d . .
H57 H 0.9230 -0.0628 0.9080 0.048 Uiso 1 1 calc R U
C58 C 0.7682(2) -0.02749(8) 0.84873(13) 0.0308(4) Uani 1 1 d . .
H58 H 0.8143 -0.0025 0.8382 0.037 Uiso 1 1 calc R U
C59 C 0.44324(19) -0.00592(7) 0.68484(11) 0.0223(3) Uani 1 1 d . .
C60 C 0.4830(2) -0.01471(9) 0.61878(13) 0.0331(5) Uani 1 1 d . .
H60 H 0.5678 -0.0081 0.6178 0.040 Uiso 1 1 calc R U
C61 C 0.3994(3) -0.03314(10) 0.55403(14) 0.0416(6) Uani 1 1 d . .
H61 H 0.4277 -0.0394 0.5093 0.050 Uiso 1 1 calc R U
C62 C 0.2760(3) -0.04228(10) 0.55441(15) 0.0437(6) Uani 1 1 d . .
H62 H 0.2187 -0.0544 0.5098 0.052 Uiso 1 1 calc R U
C63 C 0.2357(3) -0.03378(13) 0.61977(17) 0.0554(9) Uani 1 1 d . .
H63 H 0.1508 -0.0404 0.6204 0.066 Uiso 1 1 calc R U
C64 C 0.3191(2) -0.01546(11) 0.68492(15) 0.0424(6) Uani 1 1 d . .
H64 H 0.2906 -0.0095 0.7297 0.051 Uiso 1 1 calc R U
C65 C 0.7256(4) 0.16933(17) 0.4008(3) 0.0823(14) Uani 1 1 d . .
H65A H 0.6338 0.1740 0.3822 0.123 Uiso 1 1 calc R U
H65B H 0.7428 0.1468 0.4417 0.123 Uiso 1 1 calc R U
H65C H 0.7670 0.1973 0.4214 0.123 Uiso 1 1 calc R U
C66 C 0.7764(3) 0.15395(9) 0.33553(19) 0.0470(7) Uani 1 1 d . .
C67 C 0.6828(4) 0.14958(18) 0.2593(3) 0.0822(13) Uani 1 1 d . .
H67A H 0.5982 0.1576 0.2642 0.123 Uiso 1 1 calc R U
H67B H 0.7065 0.1695 0.2221 0.123 Uiso 1 1 calc R U
H67C H 0.6820 0.1189 0.2412 0.123 Uiso 1 1 calc R U
F1 F 0.4973(3) 0.25707(13) 0.00649(17) 0.1117(11) Uani 1 1 d . .
F2 F 0.4031(4) 0.22119(12) 0.1461(2) 0.1337(14) Uani 1 1 d . .
F3 F 0.5189(4) 0.19492(9) 0.0699(3) 0.1333(15) Uani 1 1 d . .
F4 F 0.3858(3) 0.28424(10) 0.0899(2) 0.1104(10) Uani 1 1 d . .
F5 F 0.3243(3) 0.2247(2) 0.0221(3) 0.231(3) Uani 1 1 d . .
F6 F 0.5756(3) 0.25731(13) 0.1301(2) 0.1223(13) Uani 1 1 d . .
P1 P 0.42766(5) 0.16608(2) 0.54913(3) 0.01942(9) Uani 1 1 d . .
P2 P 0.44731(4) 0.11410(2) 0.71471(3) 0.01790(9) Uani 1 1 d . .
P3 P 0.72093(5) 0.13140(2) 0.82222(3) 0.01833(9) Uani 1 1 d . .
P4 P 0.55771(5) 0.01905(2) 0.76653(3) 0.01832(9) Uani 1 1 d . .
P5 P 0.44562(7) 0.23822(3) 0.07517(5) 0.04385(16) Uani 1 1 d . .
Cu1 Cu 0.59054(2) 0.12452(2) 0.60101(2) 0.02336(6) Uani 1 1 d . .
Cu2 Cu 0.64790(2) 0.07956(2) 0.72851(2) 0.01841(6) Uani 1 1 d . .
O1 O 0.8864(2) 0.14576(8) 0.34261(15) 0.0598(6) Uani 1 1 d . .

loop_
_atom_site_aniso_label
_atom_site_aniso_U_11
_atom_site_aniso_U_22
_atom_site_aniso_U_33
_atom_site_aniso_U_23
_atom_site_aniso_U_13
_atom_site_aniso_U_12
C1 0.0302(10) 0.0291(10) 0.0145(7) -0.0048(7) 0.0106(7) -0.0080(8)
C2 0.0233(9) 0.0324(10) 0.0233(9) -0.0049(8) 0.0106(7) -0.0052(8)
C3 0.0228(9) 0.0292(10) 0.0294(10) 0.0037(8) 0.0098(7) 0.0022(7)
C4 0.0268(10) 0.0336(11) 0.0332(11) 0.0035(9) 0.0083(8) 0.0008(8)
C5 0.0270(11) 0.0491(15) 0.0363(12) 0.0111(11) 0.0059(9) 0.0045(10)
C6 0.0322(12) 0.0405(14) 0.0560(16) 0.0157(12) 0.0127(11) 0.0118(10)
C8 0.0365(13) 0.0283(12) 0.0639(18) 0.0036(11) 0.0166(12) 0.0062(10)
C9 0.0283(11) 0.0320(11) 0.0435(13) -0.0022(10) 0.0072(9) 0.0035(9)
C10 0.0228(8) 0.0218(8) 0.0209(8) 0.0026(7) 0.0066(7) 0.0019(7)
C11 0.0515(14) 0.0232(10) 0.0292(11) 0.0005(8) 0.0149(10) -0.0045(9)
C12 0.0547(15) 0.0323(12) 0.0296(11) -0.0068(9) 0.0129(10) -0.0037(11)
C13 0.0416(13) 0.0381(12) 0.0220(9) -0.0006(9) 0.0085(9) 0.0054(10)
C14 0.0484(14) 0.0278(10) 0.0257(10) 0.0061(8) 0.0130(9) 0.0054(9)
C15 0.0368(11) 0.0214(9) 0.0238(9) 0.0029(7) 0.0089(8) 0.0019(8)
C16 0.0245(9) 0.0221(8) 0.0193(8) 0.0033(7) 0.0071(7) 0.0016(7)
C17 0.0276(10) 0.0308(11) 0.0293(10) 0.0002(8) 0.0058(8) -0.0045(8)
C18 0.0490(15) 0.0325(12) 0.0391(13) -0.0036(10) 0.0073(11) -0.0146(11)
C19 0.075(2) 0.0225(11) 0.0375(13) -0.0010(9) 0.0171(13) -0.0015(11)
C20 0.0560(16) 0.0283(11) 0.0342(12) 0.0051(9) 0.0155(11) 0.0143(11)
C21 0.0313(10) 0.0285(10) 0.0278(10) 0.0052(8) 0.0087(8) 0.0072(8)
C22 0.0191(8) 0.0243(9) 0.0212(8) 0.0046(7) 0.0049(6) -0.0005(6)
C23 0.0223(9) 0.0413(12) 0.0253(9) 0.0097(9) 0.0016(7) -0.0004(8)
C24 0.0203(10) 0.0624(17) 0.0334(12) 0.0143(11) -0.0024(8) -0.0060(10)
C25 0.0205(10) 0.0664(18) 0.0376(12) 0.0161(12) 0.0015(9) -0.0115(10)
C26 0.0222(9) 0.0482(14) 0.0285(10) 0.0120(10) 0.0040(8) -0.0080(9)
C27 0.0173(8) 0.0263(9) 0.0205(8) 0.0044(7) 0.0040(6) -0.0014(6)
C28 0.0219(8) 0.0200(8) 0.0190(8) 0.0019(6) 0.0077(6) 0.0022(6)
C29 0.0276(9) 0.0265(9) 0.0247(9) 0.0037(7) 0.0107(7) 0.0068(7)
C30 0.0409(12) 0.0250(10) 0.0324(11) 0.0028(8) 0.0146(9) 0.0118(9)
C31 0.0473(14) 0.0210(10) 0.0357(12) -0.0052(8) 0.0114(10) 0.0020(9)
C32 0.0328(11) 0.0214(9) 0.0294(10) -0.0023(8) 0.0051(8) -0.0005(8)
C33 0.0242(9) 0.0176(8) 0.0212(8) 0.0016(6) 0.0072(7) 0.0003(6)
C34 0.0193(8) 0.0218(8) 0.0188(8) 0.0023(6) 0.0061(6) 0.0000(6)
C35 0.0253(9) 0.0265(9) 0.0248(9) 0.0042(7) 0.0103(7) 0.0046(7)
C36 0.0297(10) 0.0312(10) 0.0251(9) 0.0017(8) 0.0141(8) 0.0032(8)
C37 0.0319(10) 0.0271(9) 0.0207(8) 0.0022(7) 0.0124(7) -0.0011(8)
C38 0.0278(9) 0.0209(8) 0.0202(8) 0.0021(7) 0.0084(7) -0.0010(7)
C40 0.0202(8) 0.0191(8) 0.0177(7) -0.0011(6) 0.0058(6) -0.0026(6)
C41 0.0230(8) 0.0202(8) 0.0190(8) 0.0001(6) 0.0034(6) -0.0042(7)
C42 0.0276(9) 0.0249(9) 0.0234(9) -0.0008(7) 0.0074(7) -0.0005(7)
C43 0.0381(12) 0.0345(11) 0.0272(10) -0.0014(9) 0.0148(9) -0.0072(9)
C44 0.0399(12) 0.0389(12) 0.0253(10) 0.0092(9) 0.0068(9) -0.0093(10)
C45 0.0385(12) 0.0341(12) 0.0340(11) 0.0134(9) 0.0056(9) 0.0037(10)
C46 0.0324(11) 0.0279(10) 0.0285(10) 0.0049(8) 0.0076(8) 0.0048(8)
C47 0.0203(8) 0.0192(8) 0.0236(8) -0.0012(7) 0.0045(6) -0.0017(6)
C48 0.0240(9) 0.0272(10) 0.0251(9) -0.0027(8) 0.0039(7) -0.0031(7)
C49 0.0234(9) 0.0280(10) 0.0371(11) -0.0062(9) 0.0011(8) -0.0036(8)
C50 0.0223(9) 0.0278(10) 0.0497(14) -0.0034(9) 0.0109(9) -0.0041(8)
C51 0.0308(11) 0.0348(12) 0.0412(12) 0.0024(10) 0.0172(9) -0.0046(9)
C52 0.0261(9) 0.0302(10) 0.0274(10) 0.0009(8) 0.0083(8) -0.0036(8)
C53 0.0270(9) 0.0182(8) 0.0224(8) -0.0004(7) 0.0102(7) 0.0008(7)
C54 0.0345(11) 0.0213(9) 0.0339(11) 0.0015(8) 0.0167(9) -0.0002(8)
C55 0.0539(15) 0.0212(9) 0.0367(12) 0.0057(8) 0.0259(11) 0.0056(9)
C56 0.0574(16) 0.0317(12) 0.0301(11) 0.0085(9) 0.0176(11) 0.0183(11)
C57 0.0354(12) 0.0402(13) 0.0417(13) 0.0066(11) 0.0059(10) 0.0103(10)
C58 0.0295(10) 0.0287(10) 0.0335(11) 0.0038(9) 0.0072(8) 0.0012(8)
C59 0.0236(9) 0.0230(9) 0.0207(8) -0.0028(7) 0.0066(7) -0.0038(7)
C60 0.0286(10) 0.0464(13) 0.0266(10) -0.0109(9) 0.0113(8) -0.0074(9)
C61 0.0417(13) 0.0579(17) 0.0261(11) -0.0144(11) 0.0104(10) -0.0108(12)
C62 0.0405(14) 0.0587(17) 0.0289(11) -0.0150(11) 0.0039(10) -0.0169(12)
C63 0.0348(13) 0.093(3) 0.0405(14) -0.0250(15) 0.0135(11) -0.0289(15)
C64 0.0310(12) 0.0690(18) 0.0301(11) -0.0165(12) 0.0130(9) -0.0193(12)
C65 0.058(2) 0.102(3) 0.077(3) -0.026(2) 0.0001(19) 0.032(2)
C66 0.0468(15) 0.0287(12) 0.0592(17) 0.0002(11) 0.0023(13) 0.0008(11)
C67 0.056(2) 0.109(4) 0.070(3) -0.005(2) -0.0047(19) -0.006(2)
F1 0.105(2) 0.167(3) 0.0774(17) 0.0397(19) 0.0491(16) 0.002(2)
F2 0.180(3) 0.129(3) 0.137(3) 0.053(2) 0.121(3) 0.008(2)
F3 0.150(3) 0.0490(15) 0.237(4) 0.005(2) 0.114(3) 0.0181(17)
F4 0.134(3) 0.0841(19) 0.122(2) 0.0121(17) 0.048(2) 0.0434(18)
F5 0.0633(19) 0.448(9) 0.172(4) -0.171(5) 0.017(2) -0.100(3)
F6 0.0819(19) 0.176(3) 0.120(2) -0.080(2) 0.0469(18) -0.035(2)
P1 0.0190(2) 0.0200(2) 0.0198(2) 0.00398(17) 0.00580(16) 0.00159(16)
P2 0.01654(19) 0.0202(2) 0.0172(2) 0.00212(16) 0.00492(15) -0.00041(16)
P3 0.0186(2) 0.0182(2) 0.0175(2) -0.00010(16) 0.00345(16) -0.00120(16)
P4 0.0203(2) 0.0172(2) 0.0184(2) -0.00044(16) 0.00675(16) -0.00177(16)
P5 0.0441(4) 0.0435(4) 0.0493(4) 0.0105(3) 0.0217(3) 0.0028(3)
Cu1 0.02120(11) 0.02225(12) 0.02419(12) 0.00128(9) 0.00157(9) 0.00573(9)
Cu2 0.01855(10) 0.01825(11) 0.01897(11) 0.00058(8) 0.00587(8) -0.00105(8)
O1 0.0505(13) 0.0508(13) 0.0730(16) 0.0064(11) 0.0073(11) 0.0093(10)

loop_
_atom_type_symbol
_atom_type_description
_atom_type_scat_dispersion_real
_atom_type_scat_dispersion_imag
_atom_type_scat_source
C C 0.0033 0.0016 'International Tables Vol C Tables 4.2.6.8 and 6.1.1.4'
H H 0.0000 0.0000 'International Tables Vol C Tables 4.2.6.8 and 6.1.1.4'
F F 0.0171 0.0103 'International Tables Vol C Tables 4.2.6.8 and 6.1.1.4'
P P 0.1023 0.0942 'International Tables Vol C Tables 4.2.6.8 and 6.1.1.4'
Cu Cu 0.3201 1.2651 'International Tables Vol C Tables 4.2.6.8 and 6.1.1.4'
O O 0.0106 0.0060 'International Tables Vol C Tables 4.2.6.8 and 6.1.1.4'

loop_
_geom_angle_atom_site_label_1
_geom_angle_atom_site_label_2
_geom_angle_atom_site_label_3
_geom_angle
C2 C1 Cu1 164.41(17)
C2 C1 Cu2 86.31(14)
Cu1 C1 Cu2 78.83(7)
C1 C2 C3 174.7(2)
C1 C2 Cu2 64.45(13)
C3 C2 Cu2 120.88(14)
C9 C3 C4 119.5(2)
C9 C3 C2 120.2(2)
C4 C3 C2 120.3(2)
C5 C4 C3 119.8(2)
C5 C4 H4 120.1
C3 C4 H4 120.1
C6 C5 C4 120.5(2)
C6 C5 H5 119.7
C4 C5 H5 119.7
C8 C6 C5 119.9(2)
C8 C6 H6 120.0
C5 C6 H6 120.0
C6 C8 C9 120.2(3)
C6 C8 H8 119.9
C9 C8 H8 119.9
C8 C9 C3 120.0(2)
C8 C9 H9 120.0
C3 C9 H9 120.0
C15 C10 C11 119.44(19)
C15 C10 P1 121.32(16)
C11 C10 P1 119.04(15)
C12 C11 C10 120.2(2)
C12 C11 H11 119.9
C10 C11 H11 119.9
C13 C12 C11 119.8(2)
C13 C12 H12 120.1
C11 C12 H12 120.1
C14 C13 C12 120.3(2)
C14 C13 H13 119.9
C12 C13 H13 119.9
C13 C14 C15 119.9(2)
C13 C14 H14 120.0
C15 C14 H14 120.0
C10 C15 C14 120.3(2)
C10 C15 H15 119.9
C14 C15 H15 119.9
C17 C16 C21 119.9(2)
C17 C16 P1 118.52(16)
C21 C16 P1 121.61(16)
C16 C17 C18 119.9(2)
C16 C17 H17 120.0
C18 C17 H17 120.0
C19 C18 C17 119.9(2)
C19 C18 H18 120.0
C17 C18 H18 120.0
C20 C19 C18 120.3(2)
C20 C19 H19 119.8
C18 C19 H19 119.8
C19 C20 C21 120.5(2)
C19 C20 H20 119.7
C21 C20 H20 119.7
C16 C21 C20 119.4(2)
C16 C21 H21 120.3
C20 C21 H21 120.3
C23 C22 C27 119.50(18)
C23 C22 P1 119.53(15)
C27 C22 P1 120.93(14)
C24 C23 C22 120.9(2)
C24 C23 H23 119.5
C22 C23 H23 119.5
C25 C24 C23 119.9(2)
C25 C24 H24 120.0
C23 C24 H24 120.0
C24 C25 C26 120.1(2)
C24 C25 H25 120.0
C26 C25 H25 120.0
C25 C26 C27 120.9(2)
C25 C26 H26 119.6
C27 C26 H26 119.6
C26 C27 C22 118.64(18)
C26 C27 P2 119.82(15)
C22 C27 P2 121.49(14)
C29 C28 C33 119.51(18)
C29 C28 P2 122.62(15)
C33 C28 P2 117.83(14)
C30 C29 C28 120.4(2)
C30 C29 H29 119.8
C28 C29 H29 119.8
C29 C30 C31 120.5(2)
C29 C30 H30 119.8
C31 C30 H30 119.8
C30 C31 C32 119.7(2)
C30 C31 H31 120.1
C32 C31 H31 120.1
C31 C32 C33 120.7(2)
C31 C32 H32 119.7
C33 C32 H32 119.7
C32 C33 C28 119.25(18)
C32 C33 P3 121.79(16)
C28 C33 P3 118.92(14)
C35 C34 C40 119.46(17)
C35 C34 P2 120.61(15)
C40 C34 P2 119.68(14)
C36 C35 C34 120.81(19)
C36 C35 H35 119.6
C34 C35 H35 119.6
C37 C36 C35 119.84(19)
C37 C36 H36 120.1
C35 C36 H36 120.1
C36 C37 C38 120.13(18)
C36 C37 H37 119.9
C38 C37 H37 119.9
C37 C38 C40 120.76(18)
C37 C38 H38 119.6
C40 C38 H38 119.6
C38 C40 C34 118.97(17)
C38 C40 P4 124.24(15)
C34 C40 P4 116.72(13)
C42 C41 C46 119.47(19)
C42 C41 P3 123.47(15)
C46 C41 P3 116.90(16)
C41 C42 C43 119.6(2)
C41 C42 H42 120.2
C43 C42 H42 120.2
C44 C43 C42 120.6(2)
C44 C43 H43 119.7
C42 C43 H43 119.7
C43 C44 C45 120.5(2)
C43 C44 H44 119.7
C45 C44 H44 119.7
C44 C45 C46 119.7(2)
C44 C45 H45 120.2
C46 C45 H45 120.2
C45 C46 C41 120.1(2)
C45 C46 H46 119.9
C41 C46 H46 119.9
C52 C47 C48 119.45(18)
C52 C47 P3 118.17(15)
C48 C47 P3 122.38(15)
C49 C48 C47 120.1(2)
C49 C48 H48 120.0
C47 C48 H48 120.0
C50 C49 C48 120.2(2)
C50 C49 H49 119.9
C48 C49 H49 119.9
C49 C50 C51 120.1(2)
C49 C50 H50 119.9
C51 C50 H50 119.9
C50 C51 C52 120.1(2)
C50 C51 H51 120.0
C52 C51 H51 120.0
C51 C52 C47 120.1(2)
C51 C52 H52 120.0
C47 C52 H52 120.0
C58 C53 C54 119.0(2)
C58 C53 P4 117.97(15)
C54 C53 P4 122.99(16)
C55 C54 C53 120.3(2)
C55 C54 H54 119.8
C53 C54 H54 119.8
C56 C55 C54 120.3(2)
C56 C55 H55 119.9
C54 C55 H55 119.9
C55 C56 C57 120.2(2)
C55 C56 H56 119.9
C57 C56 H56 119.9
C56 C57 C58 120.1(2)
C56 C57 H57 119.9
C58 C57 H57 119.9
C53 C58 C57 120.1(2)
C53 C58 H58 120.0
C57 C58 H58 120.0
C64 C59 C60 118.99(19)
C64 C59 P4 123.40(16)
C60 C59 P4 117.60(16)
C59 C60 C61 120.3(2)
C59 C60 H60 119.8
C61 C60 H60 119.8
C62 C61 C60 120.3(2)
C62 C61 H61 119.8
C60 C61 H61 119.8
C61 C62 C63 119.7(2)
C61 C62 H62 120.1
C63 C62 H62 120.1
C62 C63 C64 120.2(2)
C62 C63 H63 119.9
C64 C63 H63 119.9
C59 C64 C63 120.4(2)
C59 C64 H64 119.8
C63 C64 H64 119.8
C66 C65 H65A 109.5
C66 C65 H65B 109.5
H65A C65 H65B 109.5
C66 C65 H65C 109.5
H65A C65 H65C 109.5
H65B C65 H65C 109.5
O1 C66 C67 120.6(4)
O1 C66 C65 123.1(3)
C67 C66 C65 116.3(3)
C66 C67 H67A 109.5
C66 C67 H67B 109.5
H67A C67 H67B 109.5
C66 C67 H67C 109.5
H67A C67 H67C 109.5
H67B C67 H67C 109.5
C16 P1 C10 105.41(9)
C16 P1 C22 108.02(9)
C10 P1 C22 104.62(9)
C16 P1 Cu1 116.68(7)
C10 P1 Cu1 112.30(7)
C22 P1 Cu1 109.07(6)
C28 P2 C27 105.31(9)
C28 P2 C34 99.38(9)
C27 P2 C34 103.99(9)
C28 P2 Cu2 105.15(6)
C27 P2 Cu2 138.75(7)
C34 P2 Cu2 97.75(6)
C41 P3 C47 104.28(9)
C41 P3 C33 104.37(9)
C47 P3 C33 105.63(9)
C41 P3 Cu2 112.02(6)
C47 P3 Cu2 121.93(7)
C33 P3 Cu2 107.18(7)
C59 P4 C40 103.29(9)
C59 P4 C53 104.29(9)
C40 P4 C53 106.74(9)
C59 P4 Cu2 110.60(7)
C40 P4 Cu2 101.26(6)
C53 P4 Cu2 128.11(7)
F5 P5 F3 96.8(3)
F5 P5 F2 91.6(3)
F3 P5 F2 92.4(2)
F5 P5 F4 90.6(3)
F3 P5 F4 172.4(2)
F2 P5 F4 85.88(19)
F5 P5 F1 92.2(3)
F3 P5 F1 87.72(19)
F2 P5 F1 176.2(2)
F4 P5 F1 93.54(19)
F5 P5 F6 175.0(3)
F3 P5 F6 87.3(2)
F2 P5 F6 91.2(2)
F4 P5 F6 85.44(19)
F1 P5 F6 84.99(18)
C1 Cu1 P1 170.92(6)
C1 Cu1 Cu2 54.62(5)
P1 Cu1 Cu2 131.394(18)
C1 Cu2 P4 126.08(6)
C1 Cu2 P3 115.07(5)
P4 Cu2 P3 115.24(2)
C1 Cu2 P2 116.87(6)
P4 Cu2 P2 85.597(19)
P3 Cu2 P2 84.953(19)
C1 Cu2 C2 29.24(8)
P4 Cu2 C2 108.10(6)
P3 Cu2 C2 115.74(5)
P2 Cu2 C2 144.46(5)
C1 Cu2 Cu1 46.55(6)
P4 Cu2 Cu1 131.629(17)
P3 Cu2 Cu1 104.461(17)
P2 Cu2 Cu1 71.043(14)
C2 Cu2 Cu1 75.71(5)

loop_
_geom_bond_atom_site_label_1
_geom_bond_atom_site_label_2
_geom_bond_distance
C1 C2 1.165(3)
C1 Cu1 1.916(2)
C1 Cu2 2.1520(18)
C2 C3 1.457(3)
C2 Cu2 2.380(2)
C3 C9 1.395(3)
C3 C4 1.396(3)
C4 C5 1.385(3)
C4 H4 0.9500
C5 C6 1.383(4)
C5 H5 0.9500
C6 C8 1.382(4)
C6 H6 0.9500
C8 C9 1.387(3)
C8 H8 0.9500
C9 H9 0.9500
C10 C15 1.389(3)
C10 C11 1.393(3)
C10 P1 1.816(2)
C11 C12 1.388(3)
C11 H11 0.9500
C12 C13 1.388(4)
C12 H12 0.9500
C13 C14 1.381(3)
C13 H13 0.9500
C14 C15 1.391(3)
C14 H14 0.9500
C15 H15 0.9500
C16 C17 1.391(3)
C16 C21 1.395(3)
C16 P1 1.812(2)
C17 C18 1.392(3)
C17 H17 0.9500
C18 C19 1.387(4)
C18 H18 0.9500
C19 C20 1.371(4)
C19 H19 0.9500
C20 C21 1.395(3)
C20 H20 0.9500
C21 H21 0.9500
C22 C23 1.395(3)
C22 C27 1.414(3)
C22 P1 1.8267(19)
C23 C24 1.387(3)
C23 H23 0.9500
C24 C25 1.379(3)
C24 H24 0.9500
C25 C26 1.396(3)
C25 H25 0.9500
C26 C27 1.397(3)
C26 H26 0.9500
C27 P2 1.8379(19)
C28 C29 1.396(3)
C28 C33 1.408(3)
C28 P2 1.830(2)
C29 C30 1.384(3)
C29 H29 0.9500
C30 C31 1.386(4)
C30 H30 0.9500
C31 C32 1.390(3)
C31 H31 0.9500
C32 C33 1.395(3)
C32 H32 0.9500
C33 P3 1.827(2)
C34 C35 1.398(3)
C34 C40 1.412(3)
C34 P2 1.8498(19)
C35 C36 1.389(3)
C35 H35 0.9500
C36 C37 1.386(3)
C36 H36 0.9500
C37 C38 1.393(3)
C37 H37 0.9500
C38 C40 1.398(3)
C38 H38 0.9500
C40 P4 1.8235(19)
C41 C42 1.391(3)
C41 C46 1.395(3)
C41 P3 1.8187(19)
C42 C43 1.392(3)
C42 H42 0.9500
C43 C44 1.370(4)
C43 H43 0.9500
C44 C45 1.381(4)
C44 H44 0.9500
C45 C46 1.393(3)
C45 H45 0.9500
C46 H46 0.9500
C47 C52 1.396(3)
C47 C48 1.397(3)
C47 P3 1.8192(19)
C48 C49 1.393(3)
C48 H48 0.9500
C49 C50 1.382(4)
C49 H49 0.9500
C50 C51 1.389(4)
C50 H50 0.9500
C51 C52 1.394(3)
C51 H51 0.9500
C52 H52 0.9500
C53 C58 1.392(3)
C53 C54 1.397(3)
C53 P4 1.824(2)
C54 C55 1.392(3)
C54 H54 0.9500
C55 C56 1.371(4)
C55 H55 0.9500
C56 C57 1.384(4)
C56 H56 0.9500
C57 C58 1.396(3)
C57 H57 0.9500
C58 H58 0.9500
C59 C64 1.385(3)
C59 C60 1.389(3)
C59 P4 1.821(2)
C60 C61 1.391(3)
C60 H60 0.9500
C61 C62 1.376(4)
C61 H61 0.9500
C62 C63 1.379(4)
C62 H62 0.9500
C63 C64 1.394(4)
C63 H63 0.9500
C64 H64 0.9500
C65 C66 1.493(5)
C65 H65A 0.9800
C65 H65B 0.9800
C65 H65C 0.9800
C66 O1 1.199(4)
C66 C67 1.483(5)
C67 H67A 0.9800
C67 H67B 0.9800
C67 H67C 0.9800
F1 P5 1.587(3)
F2 P5 1.550(3)
F3 P5 1.546(3)
F4 P5 1.584(3)
F5 P5 1.472(3)
F6 P5 1.607(3)
P1 Cu1 2.1742(5)
P2 Cu2 2.3767(5)
P3 Cu2 2.2799(5)
P4 Cu2 2.2593(5)
Cu1 Cu2 2.5893(4)
